data_4350743
loop_
_publ_author_name
'Zhang, Yi'
'Ye, Heng-Yun'
'Zhang, Wen'
'Xiong, Ren-Gen'

_publ_section_title
;
 Room-temperature ABX3-typed molecular ferroelectric: [C5H9--NH3][CdCl3]
;
_journal_issue 1
_journal_name_full 'Inorganic Chemistry Frontiers'
_journal_page_first 118
_journal_paper_doi 10.1039/c3qi00058c
_journal_volume 1
_journal_year 2014
_chemical_formula_moiety 'Cd Cl3, C5 H12 N'
_chemical_formula_sum 'C5 H12 Cd Cl3 N'
_chemical_formula_weight 304.92
_space_group_IT_number 9
_space_group_name_Hall 'C -2yc'
_space_group_name_H-M_alt 'C 1 c 1'
_symmetry_cell_setting monoclinic
_symmetry_space_group_name_Hall 'C -2yc'
_symmetry_space_group_name_H-M 'C 1 c 1'
_atom_sites_solution_hydrogens geom
_atom_sites_solution_primary direct
_atom_sites_solution_secondary difmap
_audit_creation_method SHELXL-97
_cell_angle_alpha 90.00
_cell_angle_beta 93.47(2)
_cell_angle_gamma 90.00
_cell_formula_units_Z 4
_cell_length_a 7.533(10)
_cell_length_b 19.40(2)
_cell_length_c 6.753(9)
_cell_measurement_reflns_used 12903
_cell_measurement_temperature 233(2)
_cell_measurement_theta_max 27.45
_cell_measurement_theta_min 3.08
_cell_volume 985(2)
_computing_cell_refinement 'CrystalClear (Rigaku, 2005)'
_computing_data_collection 'CrystalClear (Rigaku, 2005)'
_computing_data_reduction 'CrystalClear (Rigaku, 2005)'
_computing_molecular_graphics 'DIAMOND (Brandenburg & Putz, 2005)'
_computing_publication_material 'PRPKAPPA (Ferguson, 1999)'
_computing_structure_refinement 'SHELXL-97 (Sheldrick, 2008)'
_computing_structure_solution 'SHELXS-97 (Sheldrick, 2008)'
_diffrn_ambient_temperature 233(2)
_diffrn_detector_area_resol_mean 13.6612
_diffrn_measured_fraction_theta_full 0.996
_diffrn_measured_fraction_theta_max 0.996
_diffrn_measurement_device_type 'Rigaku SCXmini diffractometer'
_diffrn_measurement_method 'omega scans'
_diffrn_radiation_monochromator graphite
_diffrn_radiation_source 'fine-focus sealed tube'
_diffrn_radiation_type MoK\a
_diffrn_radiation_wavelength 0.71073
_diffrn_reflns_av_R_equivalents 0.0391
_diffrn_reflns_av_sigmaI/netI 0.0559
_diffrn_reflns_limit_h_max 9
_diffrn_reflns_limit_h_min -9
_diffrn_reflns_limit_k_max 24
_diffrn_reflns_limit_k_min -24
_diffrn_reflns_limit_l_max 8
_diffrn_reflns_limit_l_min -8
_diffrn_reflns_number 5152
_diffrn_reflns_theta_full 27.40
_diffrn_reflns_theta_max 27.40
_diffrn_reflns_theta_min 2.10
_exptl_absorpt_coefficient_mu 2.964
_exptl_absorpt_correction_T_max 0.436
_exptl_absorpt_correction_T_min 0.358
_exptl_absorpt_correction_type multi-scan
_exptl_absorpt_process_details 'CrystalClear (Rigaku, 2005)'
_exptl_crystal_colour colorless
_exptl_crystal_density_diffrn 2.056
_exptl_crystal_density_method 'not measured'
_exptl_crystal_description block
_exptl_crystal_F_000 592
_exptl_crystal_size_max 0.36
_exptl_crystal_size_mid 0.32
_exptl_crystal_size_min 0.28
_refine_diff_density_max 1.106
_refine_diff_density_min -0.852
_refine_diff_density_rms 0.364
_refine_ls_abs_structure_details 'Flack H D (1983), Acta Cryst. A39, 876-881'
_refine_ls_abs_structure_Flack 0.36(7)
_refine_ls_extinction_coef 0.0264(10)
_refine_ls_extinction_expression Fc^*^=kFc[1+0.001xFc^2^\l^3^/sin(2\q)]^-1/4^
_refine_ls_extinction_method SHELXL
_refine_ls_goodness_of_fit_ref 1.128
_refine_ls_hydrogen_treatment mixed
_refine_ls_matrix_type full
_refine_ls_number_parameters 93
_refine_ls_number_reflns 2244
_refine_ls_number_restraints 2
_refine_ls_restrained_S_all 1.128
_refine_ls_R_factor_all 0.0342
_refine_ls_R_factor_gt 0.0294
_refine_ls_shift/su_max 0.000
_refine_ls_shift/su_mean 0.000
_refine_ls_structure_factor_coef Fsqd
_refine_ls_weighting_details 'calc w=1/[\s^2^(Fo^2^)+(0.0452P)^2^+0.0000P] where P=(Fo^2^+2Fc^2^)/3'
_refine_ls_weighting_scheme calc
_refine_ls_wR_factor_gt 0.0728
_refine_ls_wR_factor_ref 0.0964
_reflns_number_gt 2022
_reflns_number_total 2244
_reflns_threshold_expression >2sigma(I)
_cod_data_source_file c3qi00058c.txt
_cod_data_source_block shelxl
_cod_depositor_comments
;
The following automatic conversions were performed:

data item '_symmetry_cell_setting' value 'Monoclinic' was changed to
'monoclinic' in accordance with the
/home/saulius/struct/COD-crude-data/automatic-downloads/DataCite-retrospective/RSC/depositions/lib/dictionaries/cif_core.dic
dictionary named 'cif_core.dic' version 2.4.2 last updated on
2011-04-26.

Automatic conversion script
Id: cif_fix_values 6909 2019-04-08 15:41:33Z antanas 
;
_cod_original_sg_symbol_H-M 'C c'
_cod_database_code 4350743

loop_
_symmetry_equiv_pos_as_xyz
'x, y, z'
'x, -y, z+1/2'
'x+1/2, y+1/2, z'
'x+1/2, -y+1/2, z+1/2'

loop_
_atom_site_label
_atom_site_type_symbol
_atom_site_fract_x
_atom_site_fract_y
_atom_site_fract_z
_atom_site_U_iso_or_equiv
_atom_site_adp_type
_atom_site_occupancy
_atom_site_symmetry_multiplicity
_atom_site_calc_flag
_atom_site_refinement_flags
Cd1 Cd 0.00000(19) -0.00100(2) 0.0000(2) 0.02073(16) Uani 1 1 d .
Cl3 Cl 0.0250(2) -0.10489(7) 0.2513(3) 0.0232(4) Uani 1 1 d .
Cl2 Cl 0.2353(2) 0.05682(9) 0.2642(2) 0.0240(4) Uani 1 1 d .
Cl1 Cl -0.2487(2) 0.04324(9) 0.2317(2) 0.0226(4) Uani 1 1 d .
N1 N -0.5327(7) -0.0868(3) 0.3552(9) 0.0283(13) Uani 1 1 d .
H1B H -0.5437 -0.0775 0.4830 0.042 Uiso 1 1 calc R
H1C H -0.6400 -0.0885 0.2925 0.042 Uiso 1 1 calc R
H1D H -0.4685 -0.0539 0.3017 0.042 Uiso 1 1 calc R
C1 C -0.4404(9) -0.1559(3) 0.3353(10) 0.0249(14) Uani 1 1 d .
H1A H -0.3223 -0.1546 0.4046 0.030 Uiso 1 1 calc R
C5 C -0.5536(10) -0.2142(3) 0.4221(11) 0.0331(17) Uani 1 1 d .
H5A H -0.4905 -0.2358 0.5353 0.040 Uiso 1 1 calc R
H5B H -0.6661 -0.1965 0.4627 0.040 Uiso 1 1 calc R
C2 C -0.4234(11) -0.1737(4) 0.1141(11) 0.0386(19) Uani 1 1 d .
H2A H -0.4371 -0.1325 0.0332 0.046 Uiso 1 1 calc R
H2B H -0.3078 -0.1937 0.0945 0.046 Uiso 1 1 calc R
C3 C -0.5671(12) -0.2240(5) 0.0591(12) 0.045(2) Uani 1 1 d .
H3A H -0.5347 -0.2532 -0.0495 0.054 Uiso 1 1 calc R
H3B H -0.6778 -0.2006 0.0214 0.054 Uiso 1 1 calc R
C4 C -0.5826(14) -0.2658(4) 0.2494(13) 0.054(2) Uani 1 1 d .
H4A H -0.4933 -0.3018 0.2590 0.064 Uiso 1 1 calc R
H4B H -0.6992 -0.2869 0.2513 0.064 Uiso 1 1 calc R

loop_
_atom_site_aniso_label
_atom_site_aniso_U_11
_atom_site_aniso_U_22
_atom_site_aniso_U_33
_atom_site_aniso_U_23
_atom_site_aniso_U_13
_atom_site_aniso_U_12
Cd1 0.0202(2) 0.0289(3) 0.0133(2) 0.00062(16) 0.00208(13) -0.00003(17)
Cl3 0.0258(9) 0.0207(7) 0.0231(7) 0.0006(8) 0.0016(7) -0.0006(7)
Cl2 0.0227(8) 0.0289(9) 0.0207(10) -0.0006(7) 0.0035(7) -0.0061(7)
Cl1 0.0197(8) 0.0290(8) 0.0193(9) 0.0008(7) 0.0019(6) 0.0053(7)
N1 0.024(3) 0.027(3) 0.034(3) -0.001(3) 0.003(2) -0.001(2)
C1 0.019(3) 0.024(3) 0.032(4) -0.002(3) 0.002(3) -0.002(3)
C5 0.034(4) 0.020(4) 0.045(5) 0.006(3) 0.005(3) -0.002(3)
C2 0.050(5) 0.034(4) 0.034(4) -0.003(4) 0.019(4) -0.002(4)
C3 0.052(5) 0.046(5) 0.037(4) -0.010(4) 0.004(4) -0.008(4)
C4 0.075(7) 0.030(5) 0.055(5) 0.004(4) -0.005(5) -0.020(4)

loop_
_atom_type_symbol
_atom_type_description
_atom_type_scat_dispersion_real
_atom_type_scat_dispersion_imag
_atom_type_scat_source
C C 0.0033 0.0016 'International Tables Vol C Tables 4.2.6.8 and 6.1.1.4'
H H 0.0000 0.0000 'International Tables Vol C Tables 4.2.6.8 and 6.1.1.4'
N N 0.0061 0.0033 'International Tables Vol C Tables 4.2.6.8 and 6.1.1.4'
Cl Cl 0.1484 0.1585 'International Tables Vol C Tables 4.2.6.8 and 6.1.1.4'
Cd Cd -0.8075 1.2024 'International Tables Vol C Tables 4.2.6.8 and 6.1.1.4'

loop_
_geom_angle_atom_site_label_1
_geom_angle_atom_site_label_2
_geom_angle_atom_site_label_3
_geom_angle
_geom_angle_site_symmetry_1
_geom_angle_site_symmetry_3
Cl3 Cd1 Cl1 83.87(10) . .
Cl3 Cd1 Cl1 102.91(9) . 2_554
Cl1 Cd1 Cl1 90.47(12) . 2_554
Cl3 Cd1 Cl3 171.84(9) . 2_554
Cl1 Cd1 Cl3 101.63(9) . 2_554
Cl1 Cd1 Cl3 83.21(10) 2_554 2_554
Cl3 Cd1 Cl2 92.83(9) . 2_554
Cl1 Cd1 Cl2 174.72(7) . 2_554
Cl1 Cd1 Cl2 86.25(12) 2_554 2_554
Cl3 Cd1 Cl2 82.10(10) 2_554 2_554
Cl3 Cd1 Cl2 82.69(10) . .
Cl1 Cd1 Cl2 86.23(12) . .
Cl1 Cd1 Cl2 173.17(6) 2_554 .
Cl3 Cd1 Cl2 91.60(10) 2_554 .
Cl2 Cd1 Cl2 97.46(12) 2_554 .
Cl3 Cd1 Cd1 130.44(7) . 2_554
Cl1 Cd1 Cd1 128.93(7) . 2_554
Cl1 Cd1 Cd1 50.51(7) 2_554 2_554
Cl3 Cd1 Cd1 50.00(7) 2_554 2_554
Cl2 Cd1 Cd1 51.02(6) 2_554 2_554
Cl2 Cd1 Cd1 128.32(7) . 2_554
Cl3 Cd1 Cd1 50.87(7) . 2
Cl1 Cd1 Cd1 50.52(7) . 2
Cl1 Cd1 Cd1 130.02(7) 2_554 2
Cl3 Cd1 Cd1 128.70(7) 2_554 2
Cl2 Cd1 Cd1 129.67(6) 2_554 2
Cl2 Cd1 Cd1 50.97(7) . 2
Cd1 Cd1 Cd1 178.69(3) 2_554 2
Cd1 Cl3 Cd1 79.13(11) . 2
Cd1 Cl2 Cd1 78.01(11) 2 .
Cd1 Cl1 Cd1 78.97(11) . 2
C1 N1 H1B 109.5 . .
C1 N1 H1C 109.5 . .
H1B N1 H1C 109.5 . .
C1 N1 H1D 109.5 . .
H1B N1 H1D 109.5 . .
H1C N1 H1D 109.5 . .
N1 C1 C2 110.3(5) . .
N1 C1 C5 110.2(5) . .
C2 C1 C5 106.4(5) . .
N1 C1 H1A 110.0 . .
C2 C1 H1A 110.0 . .
C5 C1 H1A 110.0 . .
C4 C5 C1 104.1(6) . .
C4 C5 H5A 110.9 . .
C1 C5 H5A 110.9 . .
C4 C5 H5B 110.9 . .
C1 C5 H5B 110.9 . .
H5A C5 H5B 109.0 . .
C3 C2 C1 106.6(6) . .
C3 C2 H2A 110.4 . .
C1 C2 H2A 110.4 . .
C3 C2 H2B 110.4 . .
C1 C2 H2B 110.4 . .
H2A C2 H2B 108.6 . .
C2 C3 C4 103.3(7) . .
C2 C3 H3A 111.1 . .
C4 C3 H3A 111.1 . .
C2 C3 H3B 111.1 . .
C4 C3 H3B 111.1 . .
H3A C3 H3B 109.1 . .
C3 C4 C5 106.1(6) . .
C3 C4 H4A 110.5 . .
C5 C4 H4A 110.5 . .
C3 C4 H4B 110.5 . .
C5 C4 H4B 110.5 . .
H4A C4 H4B 108.7 . .

loop_
_geom_bond_atom_site_label_1
_geom_bond_atom_site_label_2
_geom_bond_distance
_geom_bond_site_symmetry_2
Cd1 Cl3 2.634(3) .
Cd1 Cl1 2.655(3) .
Cd1 Cl1 2.655(3) 2_554
Cd1 Cl3 2.667(3) 2_554
Cd1 Cl2 2.682(3) 2_554
Cd1 Cl2 2.683(3) .
Cd1 Cd1 3.377(4) 2_554
Cd1 Cd1 3.377(4) 2
Cl3 Cd1 2.667(3) 2
Cl2 Cd1 2.682(3) 2
Cl1 Cd1 2.655(3) 2
N1 C1 1.519(8) .
N1 H1B 0.8900 .
N1 H1C 0.8900 .
N1 H1D 0.8900 .
C1 C2 1.546(9) .
C1 C5 1.553(9) .
C1 H1A 0.9800 .
C5 C4 1.542(11) .
C5 H5A 0.9700 .
C5 H5B 0.9700 .
C2 C3 1.487(12) .
C2 H2A 0.9700 .
C2 H2B 0.9700 .
C3 C4 1.530(11) .
C3 H3A 0.9700 .
C3 H3B 0.9700 .
C4 H4A 0.9700 .
C4 H4B 0.9700 .
